data_2219251
loop_
_publ_author_name
'Yang, Yuan'
'Li, Qi'
'Ng, Seik Weng'

_publ_section_title
;
 Disodium 4,4'-oxydibenzoate
;
_journal_coeditor_code BT2752
_journal_issue 9
_journal_name_full 'Acta Crystallographica Section E'
_journal_page_first m1119
_journal_paper_doi 10.1107/S1600536808024331
_journal_volume 64
_journal_year 2008
_chemical_formula_iupac '2Na +, C14 H8 O5 2-'
_chemical_formula_moiety '2(Na +), C14 H8 O5 2-'
_chemical_formula_sum 'C14 H8 Na2 O5'
_chemical_formula_weight 302.18
_chemical_name_systematic
;
Disodium 4,4'-oxydibenzoate
;
_space_group_IT_number 9
_symmetry_cell_setting monoclinic
_symmetry_space_group_name_Hall 'C -2yc'
_symmetry_space_group_name_H-M 'C 1 c 1'
_atom_sites_solution_hydrogens geom
_atom_sites_solution_primary direct
_atom_sites_solution_secondary difmap
_audit_creation_method SHELXL-97
_cell_angle_alpha 90.00
_cell_angle_beta 92.44200(10)
_cell_angle_gamma 90.00
_cell_formula_units_Z 4
_cell_length_a 29.1091(4)
_cell_length_b 5.78010(10)
_cell_length_c 7.64290(10)
_cell_measurement_reflns_used 4314
_cell_measurement_temperature 295(2)
_cell_measurement_theta_max 27.5
_cell_measurement_theta_min 4.0
_cell_volume 1284.78(3)
_computing_cell_refinement 'SAINT (Bruker, 2007)'
_computing_data_collection 'APEX2 (Bruker, 2007)'
_computing_data_reduction 'SAINT (Bruker, 2007)'
_computing_molecular_graphics 'X-SEED (Barbour, 2001)'
_computing_publication_material 'publCIF (Westrip, 2008)'
_computing_structure_refinement 'SHELXL97 (Sheldrick, 2008)'
_computing_structure_solution 'SHELXS97 (Sheldrick, 2008)'
_diffrn_ambient_temperature 295(2)
_diffrn_measured_fraction_theta_full 0.997
_diffrn_measured_fraction_theta_max 0.997
_diffrn_measurement_device_type 'Bruker SMART APEXII'
_diffrn_measurement_method '\f and \w'
_diffrn_radiation_monochromator graphite
_diffrn_radiation_source 'fine-focus sealed tube'
_diffrn_radiation_type MoK\a
_diffrn_radiation_wavelength 0.71073
_diffrn_reflns_av_R_equivalents 0.0149
_diffrn_reflns_av_sigmaI/netI 0.0132
_diffrn_reflns_limit_h_max 37
_diffrn_reflns_limit_h_min -37
_diffrn_reflns_limit_k_max 7
_diffrn_reflns_limit_k_min -7
_diffrn_reflns_limit_l_max 9
_diffrn_reflns_limit_l_min -9
_diffrn_reflns_number 5002
_diffrn_reflns_theta_full 27.49
_diffrn_reflns_theta_max 27.49
_diffrn_reflns_theta_min 4.10
_diffrn_standards_decay_% 0
_diffrn_standards_interval_count 0
_diffrn_standards_interval_time 0
_diffrn_standards_number 0
_exptl_absorpt_coefficient_mu 0.175
_exptl_absorpt_correction_T_max 1.000
_exptl_absorpt_correction_T_min 0.888
_exptl_absorpt_correction_type multi-scan
_exptl_absorpt_process_details '(SADABS; Sheldrick, 1996)'
_exptl_crystal_colour Colorless
_exptl_crystal_density_diffrn 1.562
_exptl_crystal_density_method 'not measured'
_exptl_crystal_description Block
_exptl_crystal_F_000 616
_exptl_crystal_size_max 0.5
_exptl_crystal_size_mid 0.4
_exptl_crystal_size_min 0.2
_refine_diff_density_max 0.794
_refine_diff_density_min -0.272
_refine_ls_extinction_coef 0.024(4)
_refine_ls_extinction_expression Fc^*^=kFc[1+0.001xFc^2^\l^3^/sin(2\q)]^-1/4^
_refine_ls_extinction_method 'SHELXL97 (Sheldrick, 2008)'
_refine_ls_goodness_of_fit_ref 1.266
_refine_ls_hydrogen_treatment constr
_refine_ls_matrix_type full
_refine_ls_number_parameters 203
_refine_ls_number_reflns 1471
_refine_ls_number_restraints 3
_refine_ls_restrained_S_all 1.264
_refine_ls_R_factor_all 0.0423
_refine_ls_R_factor_gt 0.0422
_refine_ls_shift/su_max 0.001
_refine_ls_shift/su_mean 0.000
_refine_ls_structure_factor_coef Fsqd
_refine_ls_weighting_details 'calc w=1/[\s^2^(Fo^2^)+(0.0883P)^2^+0.9438P] where P=(Fo^2^+2Fc^2^)/3'
_refine_ls_weighting_scheme calc
_refine_ls_wR_factor_gt 0.1348
_refine_ls_wR_factor_ref 0.1350
_reflns_number_gt 1464
_reflns_number_total 1471
_reflns_threshold_expression I>2\s(I)
_cod_data_source_file bt2752.cif
_cod_data_source_block I
_cod_depositor_comments
;
The following automatic conversions were performed:
'_symmetry_cell_setting' value 'Monoclinic' changed to 'monoclinic'
according to '/home/saulius/struct/CIF-dictionaries/cif_core.dic'
dictionary named 'cif_core.dic' version 2.4.1 from 2010-06-29.

Automatic conversion script
Id: cif_fix_enum 1527 2010-12-29 10:47:43Z saulius 

The following automatic conversions were performed:

'_symmetry_cell_setting' value 'Monoclinic' changed to 'monoclinic'
according to /home/saulius/struct/CIF-dictionaries/cif_core.dic
dictionary named 'cif_core.dic' version 2.4.1 from 2010-06-29.

Automatic conversion script
Id: cif_fix_values 1715 2011-07-08 13:25:40Z adriana 
;
_cod_original_sg_symbol_H-M 'C c'
_cod_database_code 2219251
_cod_database_fobs_code 2219251

loop_
_symmetry_equiv_pos_as_xyz
'x, y, z'
'x, -y, z+1/2'
'x+1/2, y+1/2, z'
'x+1/2, -y+1/2, z+1/2'

loop_
_atom_site_type_symbol
_atom_site_label
_atom_site_fract_x
_atom_site_fract_y
_atom_site_fract_z
_atom_site_U_iso_or_equiv
_atom_site_adp_type
_atom_site_calc_flag
_atom_site_refinement_flags
_atom_site_occupancy
Na Na1 0.50001(5) 0.1573(3) 0.50001(18) 0.0119(4) Uani d P 0.775(4)
Na Na2 0.44106(5) 0.3880(3) 0.84063(18) 0.0113(5) Uani d P 0.781(6)
Na Na3 0.47490(10) 0.7168(5) 0.7153(4) 0.0147(9) Uani d P 0.444(6)
O O1 0.53701(10) 0.4833(5) 0.9932(4) 0.0273(6) Uani d . 1
O O2 0.51425(9) 0.1864(5) 0.8264(4) 0.0243(6) Uani d . 1
O O3 0.91491(10) 0.5648(5) 0.9768(4) 0.0279(6) Uani d . 1
O O4 0.92132(9) 0.1917(5) 1.0487(4) 0.0249(6) Uani d . 1
O O5 0.72485(10) 0.1735(6) 0.6575(4) 0.0338(7) Uani d . 1
C C1 0.54493(12) 0.3222(6) 0.8891(5) 0.0199(7) Uani d . 1
C C2 0.59376(12) 0.2835(6) 0.8364(4) 0.0199(7) Uani d . 1
C C3 0.60419(13) 0.0883(6) 0.7386(5) 0.0234(7) Uani d . 1
H H3 0.5812 -0.0182 0.7088 0.028 Uiso calc R 1
C C4 0.64896(13) 0.0513(7) 0.6849(5) 0.0250(7) Uani d . 1
H H4 0.6559 -0.0793 0.6201 0.030 Uiso calc R 1
C C5 0.68284(12) 0.2121(7) 0.7296(5) 0.0230(7) Uani d . 1
C C6 0.67343(13) 0.4048(7) 0.8307(5) 0.0251(8) Uani d . 1
H H6 0.6966 0.5089 0.8634 0.030 Uiso calc R 1
C C7 0.62823(12) 0.4391(7) 0.8825(5) 0.0228(7) Uani d . 1
H H7 0.6214 0.5685 0.9488 0.027 Uiso calc R 1
C C8 0.76546(12) 0.2304(8) 0.7501(5) 0.0261(8) Uani d . 1
C C9 0.78630(13) 0.0650(7) 0.8574(5) 0.0266(8) Uani d . 1
H H9 0.7713 -0.0733 0.8792 0.032 Uiso calc R 1
C C10 0.82982(14) 0.1068(7) 0.9322(5) 0.0248(7) Uani d . 1
H H10 0.8442 -0.0052 1.0026 0.030 Uiso calc R 1
C C11 0.85196(11) 0.3161(6) 0.9022(4) 0.0194(7) Uani d . 1
C C12 0.82984(13) 0.4838(7) 0.7983(5) 0.0243(7) Uani d . 1
H H12 0.8440 0.6256 0.7813 0.029 Uiso calc R 1
C C13 0.78638(13) 0.4407(7) 0.7192(5) 0.0264(7) Uani d . 1
H H13 0.7719 0.5509 0.6475 0.032 Uiso calc R 1
C C14 0.89941(12) 0.3616(6) 0.9821(5) 0.0200(7) Uani d . 1

loop_
_atom_site_aniso_label
_atom_site_aniso_U_11
_atom_site_aniso_U_22
_atom_site_aniso_U_33
_atom_site_aniso_U_12
_atom_site_aniso_U_13
_atom_site_aniso_U_23
Na1 0.0114(7) 0.0098(7) 0.0144(7) 0.0005(5) -0.0009(5) -0.0005(5)
Na2 0.0119(8) 0.0094(7) 0.0127(8) -0.0011(5) 0.0003(5) 0.0001(5)
Na3 0.0169(14) 0.0144(15) 0.0127(14) 0.0013(10) 0.0008(10) -0.0004(10)
O1 0.0230(11) 0.0294(14) 0.0299(15) 0.0020(11) 0.0043(10) -0.0037(11)
O2 0.0183(11) 0.0254(13) 0.0293(13) -0.0020(9) 0.0007(10) 0.0005(10)
O3 0.0262(13) 0.0292(15) 0.0282(14) -0.0081(11) -0.0015(11) 0.0009(11)
O4 0.0209(12) 0.0281(13) 0.0254(13) 0.0042(10) -0.0017(10) 0.0008(10)
O5 0.0171(12) 0.056(2) 0.0288(14) -0.0011(12) 0.0005(10) -0.0141(13)
C1 0.0181(15) 0.0215(15) 0.0200(15) 0.0019(12) 0.0015(12) 0.0039(12)
C2 0.0165(15) 0.0228(16) 0.0204(15) 0.0011(12) -0.0006(12) 0.0030(12)
C3 0.0187(16) 0.0241(17) 0.0274(18) -0.0015(13) 0.0007(13) -0.0029(13)
C4 0.0223(17) 0.0260(17) 0.0267(17) 0.0035(15) 0.0008(13) -0.0051(14)
C5 0.0179(16) 0.0299(17) 0.0211(15) 0.0015(13) 0.0003(12) -0.0001(13)
C6 0.0174(16) 0.0290(19) 0.0287(17) -0.0044(13) -0.0014(13) -0.0039(15)
C7 0.0226(17) 0.0217(16) 0.0243(17) -0.0001(13) 0.0016(13) -0.0034(12)
C8 0.0159(16) 0.039(2) 0.0232(17) -0.0016(14) 0.0031(13) -0.0074(15)
C9 0.0227(17) 0.0278(18) 0.0294(18) -0.0069(14) 0.0037(14) -0.0022(14)
C10 0.0260(18) 0.0237(16) 0.0247(17) -0.0007(14) 0.0024(13) 0.0025(14)
C11 0.0162(15) 0.0232(16) 0.0187(15) 0.0003(11) 0.0008(11) -0.0018(12)
C12 0.0237(17) 0.0238(17) 0.0255(18) -0.0004(13) 0.0028(13) 0.0033(13)
C13 0.0210(16) 0.033(2) 0.0252(16) 0.0056(15) -0.0003(12) 0.0026(15)
C14 0.0188(16) 0.0252(16) 0.0162(14) -0.0013(12) 0.0023(12) -0.0001(12)

loop_
_atom_type_symbol
_atom_type_description
_atom_type_scat_dispersion_real
_atom_type_scat_dispersion_imag
_atom_type_scat_source
C C 0.0033 0.0016 'International Tables Vol C Tables 4.2.6.8 and 6.1.1.4'
H H 0.0000 0.0000 'International Tables Vol C Tables 4.2.6.8 and 6.1.1.4'
O O 0.0106 0.0060 'International Tables Vol C Tables 4.2.6.8 and 6.1.1.4'
Na Na 0.0362 0.0249 'International Tables Vol C Tables 4.2.6.8 and 6.1.1.4'

loop_
_geom_angle_atom_site_label_1
_geom_angle_atom_site_label_2
_geom_angle_atom_site_label_3
_geom_angle_site_symmetry_1
_geom_angle_site_symmetry_3
_geom_angle
O1 Na1 O2 2_564 2_554 128.52(12)
O1 Na1 O4 2_564 4_454 96.84(11)
O2 Na1 O4 2_554 4_454 123.07(11)
O1 Na1 O2 2_564 . 84.62(11)
O2 Na1 O2 2_554 . 124.75(10)
O4 Na1 O2 4_454 . 86.69(10)
O1 Na1 O3 2_564 4_454 144.60(11)
O2 Na1 O3 2_554 4_454 76.17(10)
O4 Na1 O3 4_454 4_454 49.58(9)
O2 Na1 O3 . 4_454 101.66(10)
O3 Na2 O4 3_445 4_454 101.63(12)
O3 Na2 O2 3_445 . 86.45(11)
O4 Na2 O2 4_454 . 92.48(11)
O3 Na2 O4 3_445 3_455 101.41(12)
O4 Na2 O4 4_454 3_455 135.10(11)
O2 Na2 O4 . 3_455 126.93(11)
O2 Na2 Na3 . 2_565 72.45(9)
C1 O1 Na1 . 2_565 140.4(3)
C1 O1 Na3 . 2_565 102.7(2)
Na1 O1 Na3 2_565 2_565 92.50(11)
C1 O2 Na1 . 2 115.6(2)
C1 O2 Na2 . . 106.9(2)
Na1 O2 Na2 2 . 101.34(11)
C1 O2 Na1 . . 120.0(2)
Na1 O2 Na1 2 . 117.45(12)
Na2 O2 Na1 . . 88.21(10)
C14 O3 Na2 . 3 154.6(3)
C14 O3 Na3 . 4_565 128.3(2)
Na2 O3 Na3 3 4_565 73.42(10)
C14 O3 Na1 . 4 83.5(2)
Na2 O3 Na1 3 4 95.35(10)
Na3 O3 Na1 4_565 4 68.61(9)
C14 O4 Na2 . 4 129.7(2)
C14 O4 Na2 . 3_545 115.0(2)
Na2 O4 Na2 4 3_545 115.15(12)
C14 O4 Na1 . 4 96.8(2)
Na2 O4 Na1 4 4 91.23(10)
Na2 O4 Na1 3_545 4 84.93(10)
C5 O5 C8 . . 120.4(3)
O1 C1 O2 . . 123.7(3)
O1 C1 C2 . . 118.7(3)
O2 C1 C2 . . 117.6(3)
C7 C2 C3 . . 119.4(3)
C7 C2 C1 . . 121.1(3)
C3 C2 C1 . . 119.5(3)
C2 C3 C4 . . 120.5(3)
C2 C3 H3 . . 119.7
C4 C3 H3 . . 119.7
C5 C4 C3 . . 119.1(3)
C5 C4 H4 . . 120.4
C3 C4 H4 . . 120.4
O5 C5 C4 . . 115.2(3)
O5 C5 C6 . . 123.4(3)
C4 C5 C6 . . 121.3(3)
C5 C6 C7 . . 118.6(3)
C5 C6 H6 . . 120.7
C7 C6 H6 . . 120.7
C2 C7 C6 . . 121.0(3)
C2 C7 H7 . . 119.5
C6 C7 H7 . . 119.5
C9 C8 C13 . . 121.6(3)
C9 C8 O5 . . 118.7(4)
C13 C8 O5 . . 119.4(4)
C8 C9 C10 . . 119.6(3)
C8 C9 H9 . . 120.2
C10 C9 H9 . . 120.2
C9 C10 C11 . . 120.2(4)
C9 C10 H10 . . 119.9
C11 C10 H10 . . 119.9
C12 C11 C10 . . 119.4(3)
C12 C11 C14 . . 120.1(3)
C10 C11 C14 . . 120.4(3)
C11 C12 C13 . . 120.6(3)
C11 C12 H12 . . 119.7
C13 C12 H12 . . 119.7
C8 C13 C12 . . 118.6(4)
C8 C13 H13 . . 120.7
C12 C13 H13 . . 120.7
O3 C14 O4 . . 124.1(3)
O3 C14 C11 . . 118.2(3)
O4 C14 C11 . . 117.7(3)

loop_
_geom_bond_atom_site_label_1
_geom_bond_atom_site_label_2
_geom_bond_site_symmetry_2
_geom_bond_distance
Na1 O1 2_564 2.342(3)
Na1 O2 2_554 2.434(3)
Na1 O4 4_454 2.494(3)
Na1 O2 . 2.517(3)
Na1 O3 4_454 2.789(3)
Na2 O3 3_445 2.285(3)
Na2 O4 4_454 2.326(3)
Na2 O2 . 2.435(3)
Na2 O4 3_455 2.453(3)
O1 C1 . 1.252(5)
O1 Na1 2_565 2.342(3)
O1 Na3 2_565 2.784(4)
O2 C1 . 1.268(4)
O2 Na1 2 2.434(3)
O3 C14 . 1.260(5)
O3 Na2 3 2.285(3)
O3 Na3 4_565 2.774(4)
O3 Na1 4 2.789(3)
O4 C14 . 1.266(5)
O4 Na2 4 2.326(3)
O4 Na2 3_545 2.453(3)
O4 Na1 4 2.494(3)
O5 C5 . 1.381(4)
O5 C8 . 1.391(5)
C1 C2 . 1.511(5)
C2 C7 . 1.382(5)
C2 C3 . 1.394(5)
C3 C4 . 1.399(5)
C3 H3 . 0.9300
C4 C5 . 1.388(5)
C4 H4 . 0.9300
C5 C6 . 1.389(6)
C6 C7 . 1.404(5)
C6 H6 . 0.9300
C7 H7 . 0.9300
C8 C9 . 1.382(6)
C8 C13 . 1.384(6)
C9 C10 . 1.389(5)
C9 H9 . 0.9300
C10 C11 . 1.394(5)
C10 H10 . 0.9300
C11 C12 . 1.393(5)
C11 C14 . 1.509(5)
C12 C13 . 1.401(5)
C12 H12 . 0.9300
C13 H13 . 0.9300

loop_
_geom_torsion_atom_site_label_1
_geom_torsion_atom_site_label_2
_geom_torsion_atom_site_label_3
_geom_torsion_atom_site_label_4
_geom_torsion_site_symmetry_1
_geom_torsion_site_symmetry_4
_geom_torsion
O3 Na2 O2 C1 3_445 . -128.5(2)
O4 Na2 O2 C1 4_454 . 130.0(2)
O4 Na2 O2 C1 3_455 . -26.9(3)
O3 Na2 O2 Na1 3_445 2 -7.05(12)
O4 Na2 O2 Na1 4_454 2 -108.56(12)
O4 Na2 O2 Na1 3_455 2 94.58(14)
O3 Na2 O2 Na1 3_445 . 110.60(11)
O4 Na2 O2 Na1 4_454 . 9.09(11)
O4 Na2 O2 Na1 3_455 . -147.78(12)
O1 Na1 O2 C1 2_564 . -19.8(3)
O2 Na1 O2 C1 2_554 . 114.3(2)
O4 Na1 O2 C1 4_454 . -117.0(3)
O3 Na1 O2 C1 4_454 . -164.5(3)
C14 Na1 O2 C1 4_454 . -138.8(3)
O1 Na1 O2 Na1 2_564 2 -169.42(13)
O2 Na1 O2 Na1 2_554 2 -35.3(2)
O4 Na1 O2 Na1 4_454 2 93.37(13)
O3 Na1 O2 Na1 4_454 2 45.83(14)
C14 Na1 O2 Na1 4_454 2 71.53(14)
O1 Na1 O2 Na2 2_564 . 88.72(11)
O2 Na1 O2 Na2 2_554 . -137.17(13)
O4 Na1 O2 Na2 4_454 . -8.48(10)
O3 Na1 O2 Na2 4_454 . -56.02(11)
Na1 O1 C1 O2 2_565 . -69.3(5)
Na3 O1 C1 O2 2_565 . 40.8(4)
Na1 O1 C1 C2 2_565 . 111.7(4)
Na3 O1 C1 C2 2_565 . -138.3(3)
Na1 O2 C1 O1 2 . -88.5(4)
Na2 O2 C1 O1 . . 23.4(4)
Na1 O2 C1 O1 . . 121.4(3)
Na1 O2 C1 C2 2 . 90.6(3)
Na2 O2 C1 C2 . . -157.5(2)
Na1 O2 C1 C2 . . -59.6(4)
O1 C1 C2 C7 . . -8.4(5)
O2 C1 C2 C7 . . 172.5(3)
O1 C1 C2 C3 . . 172.0(4)
O2 C1 C2 C3 . . -7.1(5)
C7 C2 C3 C4 . . -1.0(5)
C1 C2 C3 C4 . . 178.6(3)
C2 C3 C4 C5 . . -0.3(6)
C8 O5 C5 C4 . . -146.1(4)
C8 O5 C5 C6 . . 37.9(6)
C3 C4 C5 O5 . . -174.1(4)
C3 C4 C5 C6 . . 1.9(6)
O5 C5 C6 C7 . . 173.5(3)
C4 C5 C6 C7 . . -2.2(6)
C3 C2 C7 C6 . . 0.7(6)
C1 C2 C7 C6 . . -178.9(3)
C5 C6 C7 C2 . . 0.9(6)
C5 O5 C8 C9 . . 90.4(5)
C5 O5 C8 C13 . . -96.2(5)
C13 C8 C9 C10 . . -1.9(6)
O5 C8 C9 C10 . . 171.3(3)
C8 C9 C10 C11 . . 1.3(6)
C9 C10 C11 C12 . . 0.7(5)
C9 C10 C11 C14 . . -179.5(3)
C10 C11 C12 C13 . . -2.2(5)
C14 C11 C12 C13 . . 178.0(3)
C9 C8 C13 C12 . . 0.5(6)
O5 C8 C13 C12 . . -172.7(3)
C11 C12 C13 C8 . . 1.6(6)
Na2 O3 C14 O4 3 . 113.0(6)
Na3 O3 C14 O4 4_565 . -31.9(5)
Na1 O3 C14 O4 4 . 24.2(3)
Na2 O3 C14 C11 3 . -66.2(7)
Na3 O3 C14 C11 4_565 . 148.8(3)
Na1 O3 C14 C11 4 . -155.1(3)
Na2 O3 C14 Na1 3 4 88.8(6)
Na3 O3 C14 Na1 4_565 4 -56.1(2)
Na2 O4 C14 O3 4 . 70.0(5)
Na2 O4 C14 O3 3_545 . -114.9(4)
Na1 O4 C14 O3 4 . -27.3(4)
Na2 O4 C14 C11 4 . -110.7(3)
Na2 O4 C14 C11 3_545 . 64.4(3)
Na1 O4 C14 C11 4 . 152.0(3)
Na2 O4 C14 Na1 4 4 97.3(3)
Na2 O4 C14 Na1 3_545 4 -87.57(17)
C12 C11 C14 O3 . . 11.6(5)
C10 C11 C14 O3 . . -168.2(3)
C12 C11 C14 O4 . . -167.7(3)
C10 C11 C14 O4 . . 12.5(5)
C12 C11 C14 Na1 . 4 -95.3(6)
C10 C11 C14 Na1 . 4 84.9(6)
